data_4328955
loop_
_publ_author_name
'Yu-Chun Chuang'
'Chi-Tsun Liu'
'Chou-Fu Sheu'
'Wei-Lun Ho'
'Gene-Hsiang Lee'
'Chih-Cheh Wang'
'Yu Wang'

_publ_section_title
;
 New Iron(II) Spin Crossover Coordination Polymers [Fe(\m-atrz)3]X2.2H2O
 (X = ClO4-, BF4-) and [Fe(\m-atrz)(\m-pyz)(NCS)2].4H2O with an
 Interesting Solvent Effect
;
_journal_name_full 'Inorganic Chemistry'
_journal_page_first 4663
_journal_page_last 4671
_journal_paper_doi 10.1021/ic202626c
_journal_volume 51
_journal_year 2012
_chemical_formula_sum 'C10 H16 Fe N12 O4 S2'
_chemical_formula_weight 488.32
_chemical_name_systematic
; 
 ? 
;
_space_group_IT_number 15
_symmetry_cell_setting monoclinic
_symmetry_space_group_name_Hall '-C 2yc'
_symmetry_space_group_name_H-M 'C 1 2/c 1'
_atom_sites_solution_hydrogens geom
_atom_sites_solution_primary direct
_atom_sites_solution_secondary difmap
_audit_creation_method SHELXL-97
_cell_angle_alpha 90.00
_cell_angle_beta 95.562(2)
_cell_angle_gamma 90.00
_cell_formula_units_Z 4
_cell_length_a 20.4148(7)
_cell_length_b 6.7777(3)
_cell_length_c 13.2311(5)
_cell_measurement_temperature 150(2)
_cell_volume 1822.11(12)
_computing_cell_refinement DENZO-SMN
_computing_data_collection 'NONIUS COLLECT'
_computing_data_reduction DENZO-SMN
_computing_molecular_graphics 'Bruker SHELXTL'
_computing_publication_material 'Bruker SHELXTL'
_computing_structure_refinement 'SHELXL-97 (Sheldrick, 1997)'
_computing_structure_solution 'SHELXS-97 (Sheldrick, 1990)'
_diffrn_ambient_temperature 150(2)
_diffrn_measured_fraction_theta_full 0.998
_diffrn_measured_fraction_theta_max 0.998
_diffrn_measurement_device_type 'NONIUS KappaCCD'
_diffrn_measurement_method '\w scans'
_diffrn_radiation_monochromator graphite
_diffrn_radiation_source 'fine-focus sealed tube'
_diffrn_radiation_type MoK\a
_diffrn_radiation_wavelength 0.71073
_diffrn_reflns_av_R_equivalents 0.0539
_diffrn_reflns_av_sigmaI/netI 0.0466
_diffrn_reflns_limit_h_max 24
_diffrn_reflns_limit_h_min -26
_diffrn_reflns_limit_k_max 8
_diffrn_reflns_limit_k_min -8
_diffrn_reflns_limit_l_max 17
_diffrn_reflns_limit_l_min -17
_diffrn_reflns_number 8377
_diffrn_reflns_theta_full 27.50
_diffrn_reflns_theta_max 27.50
_diffrn_reflns_theta_min 2.00
_exptl_absorpt_coefficient_mu 1.107
_exptl_absorpt_correction_T_max 0.8089
_exptl_absorpt_correction_T_min 0.6979
_exptl_absorpt_correction_type multi-scan
_exptl_absorpt_process_details SORTAV
_exptl_crystal_colour black
_exptl_crystal_density_diffrn 1.780
_exptl_crystal_description block
_exptl_crystal_F_000 1000
_exptl_crystal_size_max 0.35
_exptl_crystal_size_mid 0.25
_exptl_crystal_size_min 0.20
_refine_diff_density_max 0.879
_refine_diff_density_min -0.964
_refine_diff_density_rms 0.116
_refine_ls_extinction_method none
_refine_ls_goodness_of_fit_ref 1.097
_refine_ls_hydrogen_treatment constr
_refine_ls_matrix_type full
_refine_ls_number_parameters 133
_refine_ls_number_reflns 2086
_refine_ls_number_restraints 1
_refine_ls_restrained_S_all 1.098
_refine_ls_R_factor_all 0.0805
_refine_ls_R_factor_gt 0.0526
_refine_ls_shift/su_max 0.000
_refine_ls_shift/su_mean 0.000
_refine_ls_structure_factor_coef Fsqd
_refine_ls_weighting_details 'calc w=1/[\s^2^(Fo^2^)+(0.0825P)^2^+4.1294P] where P=(Fo^2^+2Fc^2^)/3'
_refine_ls_weighting_scheme calc
_refine_ls_wR_factor_gt 0.1483
_refine_ls_wR_factor_ref 0.1657
_reflns_number_gt 1408
_reflns_number_total 2086
_reflns_threshold_expression >2sigma(I)
_cod_data_source_file ic202626c_si_002_6.cif
_cod_data_source_block CCDC-855742
_cod_database_code 4328955

loop_
_symmetry_equiv_pos_as_xyz
'x, y, z'
'-x, y, -z+1/2'
'x+1/2, y+1/2, z'
'-x+1/2, y+1/2, -z+1/2'
'-x, -y, -z'
'x, -y, z-1/2'
'-x+1/2, -y+1/2, -z'
'x+1/2, -y+1/2, z-1/2'

loop_
_atom_site_label
_atom_site_type_symbol
_atom_site_fract_x
_atom_site_fract_y
_atom_site_fract_z
_atom_site_U_iso_or_equiv
_atom_site_adp_type
_atom_site_occupancy
_atom_site_symmetry_multiplicity
_atom_site_calc_flag
_atom_site_refinement_flags
Fe1 Fe 0.0000 0.24008(10) 0.2500 0.0130(2) Uani 1 2 d S
S1 S -0.15969(5) 0.25433(15) 0.48865(8) 0.0320(3) Uani 1 1 d U
N1 N 0.07500(13) 0.2401(4) 0.3581(2) 0.0156(6) Uani 1 1 d .
N2 N 0.06738(14) 0.2407(4) 0.4628(2) 0.0230(7) Uani 1 1 d .
N3 N 0.17180(14) 0.2440(4) 0.4418(2) 0.0190(6) Uani 1 1 d .
N4 N 0.24025(14) 0.2496(4) 0.4544(2) 0.0206(6) Uani 1 1 d .
N5 N -0.06309(14) 0.2410(4) 0.3517(2) 0.0169(6) Uani 1 1 d .
N6 N 0.0000 -0.0526(6) 0.2500 0.0148(8) Uani 1 2 d S
N7 N 0.0000 -0.4665(6) 0.2500 0.0156(8) Uani 1 2 d S
C1 C 0.13840(17) 0.2415(5) 0.3487(3) 0.0179(7) Uani 1 1 d .
H1 H 0.1577 0.2409 0.2862 0.022 Uiso 1 1 calc R
C2 C 0.12597(18) 0.2439(6) 0.5101(3) 0.0264(8) Uani 1 1 d .
H2 H 0.1356 0.2458 0.5818 0.032 Uiso 1 1 calc R
C3 C 0.00325(16) -0.1582(5) 0.3368(3) 0.0170(7) Uani 1 1 d .
H3 H 0.0056 -0.0902 0.3998 0.020 Uiso 1 1 calc R
C4 C 0.00332(16) -0.3614(5) 0.3370(3) 0.0169(7) Uani 1 1 d .
H4 H 0.0058 -0.4294 0.4001 0.020 Uiso 1 1 calc R
C5 C -0.10229(17) 0.2467(5) 0.4097(3) 0.0173(7) Uani 1 1 d U
O1 O 0.1631(3) -0.2773(9) 0.2555(4) 0.115(2) Uani 1 1 d .
H1A H 0.1907 -0.3742 0.2415 0.173 Uiso 1 1 d R
H1B H 0.1191 -0.3274 0.2544 0.173 Uiso 1 1 d R
O2 O 0.2578(3) -0.0593(9) 0.2856(3) 0.120(2) Uani 1 1 d .
H2A H 0.2248 -0.1354 0.2745 0.181 Uiso 1 1 d R
H2B H 0.2802 -0.1084 0.3403 0.181 Uiso 1 1 d R

loop_
_atom_site_aniso_label
_atom_site_aniso_U_11
_atom_site_aniso_U_22
_atom_site_aniso_U_33
_atom_site_aniso_U_23
_atom_site_aniso_U_13
_atom_site_aniso_U_12
Fe1 0.0114(4) 0.0140(4) 0.0136(4) 0.000 0.0014(2) 0.000
S1 0.0304(6) 0.0358(6) 0.0328(6) 0.0015(4) 0.0189(4) 0.0021(4)
N1 0.0148(13) 0.0170(14) 0.0150(13) -0.0011(11) 0.0014(10) -0.0001(11)
N2 0.0192(15) 0.0354(19) 0.0146(13) 0.0001(13) 0.0022(12) -0.0018(13)
N3 0.0124(14) 0.0254(17) 0.0189(14) 0.0009(12) 0.0006(11) -0.0007(11)
N4 0.0130(13) 0.0281(17) 0.0200(13) 0.0022(13) -0.0016(11) -0.0006(12)
N5 0.0149(13) 0.0187(15) 0.0166(13) 0.0001(11) -0.0010(11) -0.0008(11)
N6 0.011(2) 0.021(2) 0.013(2) 0.000 0.0025(15) 0.000
N7 0.015(2) 0.018(2) 0.014(2) 0.000 0.0020(16) 0.000
C1 0.0157(16) 0.0221(18) 0.0161(15) 0.0006(14) 0.0019(12) -0.0021(13)
C2 0.0199(17) 0.042(2) 0.0172(17) 0.0012(16) -0.0001(14) -0.0036(16)
C3 0.0138(17) 0.0190(17) 0.0187(17) 0.0013(14) 0.0041(14) 0.0012(13)
C4 0.0177(18) 0.0184(17) 0.0147(17) 0.0013(13) 0.0022(14) 0.0017(13)
C5 0.0165(15) 0.0168(17) 0.0187(16) 0.0000(13) 0.0027(10) 0.0002(13)
O1 0.095(4) 0.186(7) 0.064(3) -0.006(3) 0.006(3) -0.018(3)
O2 0.125(4) 0.176(6) 0.061(3) -0.006(3) 0.013(3) 0.105(4)

loop_
_atom_type_symbol
_atom_type_description
_atom_type_scat_dispersion_real
_atom_type_scat_dispersion_imag
_atom_type_scat_source
C C 0.0033 0.0016 'International Tables Vol C Tables 4.2.6.8 and 6.1.1.4'
H H 0.0000 0.0000 'International Tables Vol C Tables 4.2.6.8 and 6.1.1.4'
N N 0.0061 0.0033 'International Tables Vol C Tables 4.2.6.8 and 6.1.1.4'
O O 0.0106 0.0060 'International Tables Vol C Tables 4.2.6.8 and 6.1.1.4'
S S 0.1246 0.1234 'International Tables Vol C Tables 4.2.6.8 and 6.1.1.4'
Fe Fe 0.3463 0.8444 'International Tables Vol C Tables 4.2.6.8 and 6.1.1.4'

loop_
_geom_angle_atom_site_label_1
_geom_angle_atom_site_label_2
_geom_angle_atom_site_label_3
_geom_angle
_geom_angle_site_symmetry_1
_geom_angle_site_symmetry_3
N5 Fe1 N5 179.64(16) . 2
N5 Fe1 N6 90.18(8) . .
N5 Fe1 N6 90.18(8) 2 .
N5 Fe1 N7 89.82(8) . 1_565
N5 Fe1 N7 89.82(8) 2 1_565
N6 Fe1 N7 180.000(1) . 1_565
N5 Fe1 N1 88.98(11) . 2
N5 Fe1 N1 91.02(11) 2 2
N6 Fe1 N1 90.00(8) . 2
N7 Fe1 N1 90.00(8) 1_565 2
N5 Fe1 N1 91.02(11) . .
N5 Fe1 N1 88.98(11) 2 .
N6 Fe1 N1 90.00(8) . .
N7 Fe1 N1 90.00(8) 1_565 .
N1 Fe1 N1 179.99(15) 2 .
C1 N1 N2 107.3(3) . .
C1 N1 Fe1 129.0(2) . .
N2 N1 Fe1 123.8(2) . .
C2 N2 N1 106.9(3) . .
C1 N3 C2 106.7(3) . .
C1 N3 N4 121.5(3) . .
C2 N3 N4 131.8(3) . .
N4 N4 N3 110.0(4) 7_556 .
C5 N5 Fe1 177.2(3) . .
C3 N6 C3 115.9(4) 2 .
C3 N6 Fe1 122.0(2) 2 .
C3 N6 Fe1 122.0(2) . .
C4 N7 C4 116.3(4) . 2
C4 N7 Fe1 121.8(2) . 1_545
C4 N7 Fe1 121.8(2) 2 1_545
N1 C1 N3 109.3(3) . .
N2 C2 N3 109.9(3) . .
N6 C3 C4 122.1(3) . .
N7 C4 C3 121.7(3) . .
N5 C5 S1 178.1(3) . .
N1 C1 H1 125.3 . .
N3 C1 H1 125.3 . .
N2 C2 H2 125.1 . .
N3 C2 H2 125.1 . .
N6 C3 H3 119.0 . .
C4 C3 H3 118.9 . .
N7 C4 H4 119.1 . .
C3 C4 H4 119.1 . .
H1A O1 H1B 110.1 . .
H2A O2 H2B 104.6 . .

loop_
_geom_bond_atom_site_label_1
_geom_bond_atom_site_label_2
_geom_bond_distance
_geom_bond_site_symmetry_2
Fe1 N5 1.951(3) .
Fe1 N5 1.951(3) 2
Fe1 N6 1.984(4) .
Fe1 N7 1.989(4) 1_565
Fe1 N1 1.991(3) 2
Fe1 N1 1.991(3) .
S1 C5 1.645(3) .
N1 C1 1.312(4) .
N1 N2 1.409(4) .
N2 C2 1.296(5) .
N3 C1 1.349(5) .
N3 C2 1.363(5) .
N3 N4 1.392(4) .
N4 N4 1.234(6) 7_556
N5 C5 1.162(5) .
N6 C3 1.350(4) 2
N6 C3 1.350(4) .
N7 C4 1.350(4) .
N7 C4 1.350(4) 2
N7 Fe1 1.989(4) 1_545
C3 C4 1.377(5) .
C1 H1 0.9500 .
C2 H2 0.9500 .
C3 H3 0.9500 .
C4 H4 0.9500 .
O1 H1A 0.8952 .
O1 H1B 0.9593 .
O2 H2A 0.8501 .
O2 H2B 0.8826 .
